data_7150315
loop_
_publ_author_name
'Rahman, A Noman M M'
'Bishop, Roger'
'Craig, Donald C.'
'Scudder, Marcia L.'

_publ_section_title
;
 Pi-halogen dimer interactions and the inclusion chemistry of a new
 tetrahalo aryl host.
;
_journal_issue 2
_journal_name_full 'Organic &amp; biomolecular chemistry'
_journal_page_first 175
_journal_page_last 182
_journal_paper_doi 10.1039/b310638a
_journal_volume 2
_journal_year 2004
_chemical_formula_moiety '3(C22 H12 Br4 N2),2.5(C6 H6),0.5(H2 O)'
_chemical_formula_sum 'C81 H52 Br12 N6 O0.5'
_chemical_formula_weight 2076.2
_space_group_IT_number 2
_symmetry_cell_setting triclinic
_symmetry_space_group_name_Hall '-P 1'
_symmetry_space_group_name_H-M 'P -1'
_atom_type_scat_source 'International Tables for X-ray Crystallography, Vol. IV'
_audit_creation_method 'RAELSPUB and manual entry'
_cell_angle_alpha 79.67(3)
_cell_angle_beta 81.27(2)
_cell_angle_gamma 80.10(2)
_cell_formula_units_Z 2
_cell_length_a 13.144(7)
_cell_length_b 13.939(6)
_cell_length_c 20.671(9)
_cell_measurement_reflns_used 24
_cell_measurement_temperature 294
_cell_measurement_theta_max 17
_cell_measurement_theta_min 13
_cell_volume 3642(3)
_computing_cell_refinement 'CAD4 Version 5.0, 1989'
_computing_data_collection 'CAD4 Version 5.0, 1989'
_computing_data_reduction 'Local program'
_computing_molecular_graphics 'ORTEP-II, (Johnson, 1976)'
_computing_publication_material 'Local programs'
_computing_structure_refinement 'RAELS, (Rae, 1989)'
_computing_structure_solution 'SIR92 (Altomare et al, 1994)'
_diffrn_measurement_device_type 'Nonius CAD-4'
_diffrn_measurement_method \w--2\q
_diffrn_radiation_type 'Mo K\a'
_diffrn_radiation_wavelength 0.71073
_diffrn_reflns_av_R_equivalents 0.040
_diffrn_reflns_limit_h_max 13
_diffrn_reflns_limit_h_min 0
_diffrn_reflns_limit_k_max 14
_diffrn_reflns_limit_k_min -14
_diffrn_reflns_limit_l_max 21
_diffrn_reflns_limit_l_min -21
_diffrn_reflns_number 9373
_diffrn_reflns_theta_max 22
_diffrn_standards_decay_% 0
_diffrn_standards_interval_time 30min
_diffrn_standards_number 1
_exptl_absorpt_coefficient_mu 6.585
_exptl_absorpt_correction_T_max 0.53
_exptl_absorpt_correction_T_min 0.19
_exptl_absorpt_correction_type analytical
_exptl_absorpt_process_details '(DeMeulenaer & Tompa, 1965)'
_exptl_crystal_colour colourless
_exptl_crystal_density_diffrn 1.89
_exptl_crystal_density_method 'not measured'
_exptl_crystal_description plate
_exptl_crystal_F_000 2008.0
_exptl_crystal_size_max 0.30
_exptl_crystal_size_mid 0.25
_exptl_crystal_size_min 0.05
_refine_diff_density_max 1.21
_refine_diff_density_min -1.62
_refine_ls_extinction_method none
_refine_ls_goodness_of_fit_ref 1.51
_refine_ls_hydrogen_treatment noref
_refine_ls_number_parameters 414
_refine_ls_number_reflns 4159
_refine_ls_R_factor_gt 0.049
_refine_ls_shift/su_max 0.003
_refine_ls_structure_factor_coef F
_refine_ls_weighting_details 'w = 1/[\s^2^(F) + 0.0004F^2^]'
_refine_ls_weighting_scheme calc
_refine_ls_wR_factor_ref 0.053
_reflns_number_gt 4159
_reflns_number_total 8889
_reflns_threshold_expression I>2\s(I)
_cod_data_source_file b310638a.txt
_cod_data_source_block DRB256
_cod_database_code 7150315

loop_
_symmetry_equiv_pos_site_id
_symmetry_equiv_pos_as_xyz
1 x,y,z
2 -x,-y,-z

loop_
_atom_site_label
_atom_site_fract_x
_atom_site_fract_y
_atom_site_fract_z
_atom_site_U_iso_or_equiv
_atom_site_adp_type
_atom_site_type_symbol
_atom_site_occupancy
Br1A 0.90420(14) 0.74399(12) 0.59817(8) 0.0710(5) Uani Br 1.0
Br2A 0.77175(14) 0.53482(11) 0.90117(8) 0.0677(5) Uani Br 1.0
Br3A 0.77076(16) 1.15238(12) 1.00975(9) 0.0848(6) Uani Br 1.0
Br4A 0.68418(13) 1.34939(10) 0.70802(9) 0.0635(5) Uani Br 1.0
N1A 0.9456(8) 0.8043(7) 0.7239(5) 0.043(2) Uani N 1.0
N2A 0.8756(8) 1.0777(7) 0.8824(5) 0.044(2) Uani N 1.0
C1A 1.0315(10) 0.9222(9) 0.7653(7) 0.047(2) Uani C 1.0
C2A 0.9700(9) 0.8368(8) 0.7746(7) 0.041(2) Uani C 1.0
C3A 0.9427(9) 0.8000(8) 0.8419(7) 0.041(2) Uani C 1.0
C4A 0.9800(10) 0.8589(8) 0.8862(7) 0.047(2) Uani C 1.0
C5A 1.0136(10) 0.9510(9) 0.8362(7) 0.047(2) Uani C 1.0
C6A 0.9270(10) 1.0391(8) 0.8317(7) 0.041(2) Uani C 1.0
C7A 0.9114(10) 1.0761(8) 0.7656(7) 0.041(2) Uani C 1.0
C8A 0.9840(10) 1.0144(9) 0.7184(7) 0.047(2) Uani C 1.0
C9A 0.8924(10) 0.7260(9) 0.7389(7) 0.041(2) Uani C 1.0
C10A 0.8624(10) 0.6874(9) 0.6860(7) 0.048(1) Uani C 1.0
C11A 0.8049(11) 0.6127(9) 0.6987(7) 0.051(2) Uani C 1.0
C12A 0.7752(10) 0.5685(9) 0.7646(7) 0.048(2) Uani C 1.0
C13A 0.8066(10) 0.6018(8) 0.8146(7) 0.044(2) Uani C 1.0
C14A 0.8617(10) 0.6816(8) 0.8051(7) 0.040(2) Uani C 1.0
C15A 0.8914(10) 0.7221(9) 0.8564(7) 0.041(2) Uani C 1.0
C16A 0.8025(10) 1.1610(9) 0.8692(7) 0.044(2) Uani C 1.0
C17A 0.7461(11) 1.2057(9) 0.9220(7) 0.052(1) Uani C 1.0
C18A 0.6756(11) 1.2857(9) 0.9114(7) 0.057(2) Uani C 1.0
C19A 0.6553(10) 1.3283(9) 0.8474(8) 0.054(3) Uani C 1.0
C20A 0.7093(10) 1.2861(9) 0.7947(7) 0.048(2) Uani C 1.0
C21A 0.7834(10) 1.2013(8) 0.8039(7) 0.042(2) Uani C 1.0
C22A 0.8387(10) 1.1559(8) 0.7506(7) 0.042(2) Uani C 1.0
Br1B 0.41163(14) 0.85755(11) 0.48431(8) 0.0697(5) Uani Br 1.0
Br2B 0.31007(13) 1.05678(10) 0.18543(8) 0.0613(5) Uani Br 1.0
Br3B 0.54749(13) 0.43772(11) 0.07278(8) 0.0610(5) Uani Br 1.0
Br4B 0.42334(13) 0.23136(10) 0.37850(8) 0.0600(5) Uani Br 1.0
N1B 0.5084(8) 0.7846(7) 0.3564(5) 0.043(1) Uani N 1.0
N2B 0.5803(7) 0.5064(7) 0.1966(5) 0.039(2) Uani N 1.0
C1B 0.6442(10) 0.6610(9) 0.3080(7) 0.044(2) Uani C 1.0
C2B 0.5581(10) 0.7468(8) 0.3041(7) 0.040(2) Uani C 1.0
C3B 0.5402(10) 0.7831(8) 0.2382(6) 0.040(2) Uani C 1.0
C4B 0.6105(9) 0.7232(8) 0.1914(6) 0.042(2) Uani C 1.0
C5B 0.6591(10) 0.6313(9) 0.2373(7) 0.043(2) Uani C 1.0
C6B 0.6036(9) 0.5436(8) 0.2466(7) 0.039(2) Uani C 1.0
C7B 0.5763(10) 0.5068(9) 0.3136(7) 0.041(2) Uani C 1.0
C8B 0.6132(10) 0.5687(9) 0.3565(6) 0.045(1) Uani C 1.0
C9B 0.4343(10) 0.8640(9) 0.3448(7) 0.043(2) Uani C 1.0
C10B 0.3788(11) 0.9111(9) 0.3981(7) 0.050(2) Uani C 1.0
C11B 0.3046(11) 0.9900(10) 0.3886(8) 0.056(3) Uani C 1.0
C12B 0.2847(11) 1.0328(9) 0.3242(8) 0.056(3) Uani C 1.0
C13B 0.3358(10) 0.9928(9) 0.2721(7) 0.050(2) Uani C 1.0
C14B 0.4130(10) 0.9076(8) 0.2792(7) 0.043(2) Uani C 1.0
C15B 0.4684(10) 0.8636(8) 0.2240(6) 0.041(2) Uani C 1.0
C16B 0.5327(10) 0.4259(9) 0.2132(7) 0.039(2) Uani C 1.0
C17B 0.5095(10) 0.3790(9) 0.1608(7) 0.042(2) Uani C 1.0
C18B 0.4640(10) 0.2965(9) 0.1745(7) 0.046(2) Uani C 1.0
C19B 0.4377(10) 0.2521(8) 0.2398(7) 0.049(2) Uani C 1.0
C20B 0.4611(10) 0.2928(9) 0.2905(7) 0.047(2) Uani C 1.0
C21B 0.5062(10) 0.3817(8) 0.2799(7) 0.041(1) Uani C 1.0
C22B 0.5312(10) 0.4257(8) 0.3312(6) 0.043(1) Uani C 1.0
Br1C 0.74447(15) 0.83150(12) 0.46625(8) 0.0766(6) Uani Br 1.0
Br2C 0.65168(14) 1.04341(11) 0.16831(8) 0.0688(6) Uani Br 1.0
Br3C 0.88706(14) 0.43414(12) 0.05379(8) 0.0747(6) Uani Br 1.0
Br4C 0.74678(13) 0.24208(11) 0.35983(9) 0.0668(5) Uani Br 1.0
N1C 0.8589(8) 0.7743(7) 0.3369(5) 0.046(2) Uani N 1.0
N2C 0.9266(8) 0.5030(7) 0.1774(5) 0.042(2) Uani N 1.0
C1C 0.9968(10) 0.6529(9) 0.2874(7) 0.050(3) Uani C 1.0
C2C 0.9098(10) 0.7404(8) 0.2841(7) 0.045(2) Uani C 1.0
C3C 0.8945(10) 0.7746(9) 0.2175(7) 0.045(2) Uani C 1.0
C4C 0.9651(10) 0.7151(9) 0.1711(7) 0.050(2) Uani C 1.0
C5C 1.0110(10) 0.6237(9) 0.2171(7) 0.049(2) Uani C 1.0
C6C 0.9530(9) 0.5376(8) 0.2268(7) 0.042(2) Uani C 1.0
C7C 0.9242(10) 0.5028(8) 0.2953(7) 0.041(2) Uani C 1.0
C8C 0.9653(10) 0.5601(9) 0.3378(7) 0.048(2) Uani C 1.0
C9C 0.7836(10) 0.8531(9) 0.3255(7) 0.046(2) Uani C 1.0
C10C 0.7215(11) 0.8945(9) 0.3801(7) 0.052(2) Uani C 1.0
C11C 0.6477(11) 0.9729(9) 0.3717(7) 0.056(2) Uani C 1.0
C12C 0.6253(11) 1.0190(9) 0.3074(8) 0.055(3) Uani C 1.0
C13C 0.6834(11) 0.9816(9) 0.2544(7) 0.051(3) Uani C 1.0
C14C 0.7607(10) 0.8976(9) 0.2603(7) 0.046(2) Uani C 1.0
C15C 0.8204(10) 0.8557(8) 0.2058(7) 0.046(2) Uani C 1.0
C16C 0.8726(10) 0.4262(8) 0.1935(7) 0.040(2) Uani C 1.0
C17C 0.8427(10) 0.3851(9) 0.1430(7) 0.046(2) Uani C 1.0
C18C 0.7854(10) 0.3102(9) 0.1559(7) 0.049(2) Uani C 1.0
C19C 0.7543(10) 0.2696(9) 0.2219(7) 0.047(2) Uani C 1.0
C20C 0.7853(10) 0.3036(8) 0.2712(7) 0.043(2) Uani C 1.0
C21C 0.8414(9) 0.3840(8) 0.2608(7) 0.039(2) Uani C 1.0
C22C 0.8710(10) 0.4251(8) 0.3118(7) 0.040(2) Uani C 1.0
C1Bz1 -0.0716(11) 0.0803(9) 0.4933(10) 0.126(7) Uani C 0.5
C2Bz1 -0.0048(18) 0.0696(11) 0.5376(8) 0.129(8) Uani C 0.5
C3Bz1 0.0668(12) -0.0107(17) 0.5444(7) 0.123(7) Uani C 0.5
C4Bz1 0.0716(11) -0.0803(9) 0.5067(10) 0.126(7) Uani C 0.5
C5Bz1 0.0048(18) -0.0696(11) 0.4624(8) 0.129(8) Uani C 0.5
C6Bz1 -0.0668(12) 0.0107(17) 0.4556(7) 0.123(7) Uani C 0.5
C1Bz2 0.3854(22) 0.2687(21) 0.9899(9) 0.147(6) Uani C 1.0
C2Bz2 0.2887(25) 0.2943(10) 0.9741(8) 0.137(7) Uani C 1.0
C3Bz2 0.2305(9) 0.2249(27) 0.9737(8) 0.154(6) Uani C 1.0
C4Bz2 0.2691(24) 0.1299(21) 0.9890(10) 0.189(7) Uani C 1.0
C5Bz2 0.3659(27) 0.1043(11) 1.0048(9) 0.198(9) Uani C 1.0
C6Bz2 0.4240(10) 0.1737(28) 1.0052(8) 0.172(9) Uani C 1.0
C1Bz3 0.6870(17) 0.3865(16) 0.5318(7) 0.135(7) Uani C 1.0
C2Bz3 0.6628(10) 0.4839(17) 0.5292(7) 0.120(5) Uani C 1.0
C3Bz3 0.7379(20) 0.5390(8) 0.5249(7) 0.132(6) Uani C 1.0
C4Bz3 0.8371(15) 0.4967(19) 0.5232(7) 0.168(9) Uani C 1.0
C5Bz3 0.8612(11) 0.3992(20) 0.5258(8) 0.194(9) Uani C 1.0
C6Bz3 0.7862(22) 0.3441(8) 0.5301(7) 0.173(9) Uani C 1.0
OW1 0.0485(25) 0.0482(21) 0.9666(18) 0.149(9) Uani O 0.5
HC1A 1.1070 0.9017 0.7505 0.057 Uani H 1.0
H1C4A 1.0404 0.8201 0.9081 0.056 Uani H 1.0
H2C4A 0.9227 0.8797 0.9209 0.048 Uani H 1.0
HC5A 1.0781 0.9697 0.8475 0.056 Uani H 1.0
H1C8A 1.0397 1.0518 0.6931 0.056 Uani H 1.0
H2C8A 0.9442 0.9945 0.6866 0.047 Uani H 1.0
HC11A 0.7831 0.5885 0.6609 0.059 Uani H 1.0
HC12A 0.7321 0.5139 0.7738 0.054 Uani H 1.0
HC15A 0.8740 0.6924 0.9037 0.046 Uani H 1.0
HC18A 0.6366 1.3159 0.9501 0.067 Uani H 1.0
HC19A 0.6023 1.3885 0.8399 0.061 Uani H 1.0
HC22A 0.8251 1.1813 0.7038 0.046 Uani H 1.0
HC1B 0.7092 0.6801 0.3184 0.050 Uani H 1.0
H1C4B 0.6657 0.7610 0.1657 0.049 Uani H 1.0
H2C4B 0.5700 0.7034 0.1599 0.040 Uani H 1.0
HC5B 0.7346 0.6132 0.2217 0.049 Uani H 1.0
H1C8B 0.6745 0.5312 0.3779 0.052 Uani H 1.0
H2C8B 0.5559 0.5886 0.3915 0.045 Uani H 1.0
HC11B 0.2636 1.0181 0.4276 0.064 Uani H 1.0
HC12B 0.2321 1.0934 0.3171 0.064 Uani H 1.0
HC15B 0.4548 0.8908 0.1774 0.045 Uani H 1.0
HC18B 0.4490 0.2665 0.1370 0.051 Uani H 1.0
HC19B 0.4027 0.1919 0.2493 0.055 Uani H 1.0
HC22B 0.5155 0.3969 0.3790 0.048 Uani H 1.0
HC1C 1.0622 0.6719 0.2972 0.060 Uani H 1.0
H1C4C 1.0213 0.7524 0.1463 0.060 Uani H 1.0
H2C4C 0.9255 0.6960 0.1389 0.049 Uani H 1.0
HC5C 1.0863 0.6038 0.2017 0.058 Uani H 1.0
H1C8C 1.0272 0.5206 0.3578 0.057 Uani H 1.0
H2C8C 0.9105 0.5805 0.3740 0.048 Uani H 1.0
HC11C 0.6076 0.9996 0.4114 0.064 Uani H 1.0
HC12C 0.5690 1.0767 0.3010 0.062 Uani H 1.0
HC15C 0.8083 0.8853 0.1593 0.051 Uani H 1.0
HC18C 0.7653 0.2838 0.1185 0.056 Uani H 1.0
HC19C 0.7097 0.2161 0.2317 0.053 Uani H 1.0
HC22C 0.8528 0.3971 0.3595 0.045 Uani H 1.0
HC1Bz1 -0.1252 0.1404 0.4882 0.156 Uani H 0.5
HC2Bz1 -0.0084 0.1217 0.5658 0.166 Uani H 0.5
HC3Bz1 0.1168 -0.0187 0.5776 0.147 Uani H 0.5
HC4Bz1 0.1252 -0.1404 0.5118 0.156 Uani H 0.5
HC5Bz1 0.0084 -0.1217 0.4342 0.166 Uani H 0.5
HC6Bz1 -0.1168 0.0187 0.4224 0.147 Uani H 0.5
HC1Bz2 0.4291 0.3207 0.9903 0.248 Uani H 1.0
HC2Bz2 0.2597 0.3655 0.9627 0.229 Uani H 1.0
HC3Bz2 0.1579 0.2441 0.9618 0.253 Uani H 1.0
HC4Bz2 0.2255 0.0779 0.9886 0.322 Uani H 1.0
HC5Bz2 0.3948 0.0331 1.0162 0.335 Uani H 1.0
HC6Bz2 0.4966 0.1545 1.0170 0.285 Uani H 1.0
HC1Bz3 0.6307 0.3451 0.5351 0.204 Uani H 1.0
HC2Bz3 0.5885 0.5156 0.5305 0.185 Uani H 1.0
HC3Bz3 0.7198 0.6120 0.5229 0.199 Uani H 1.0
HC4Bz3 0.8933 0.5380 0.5199 0.260 Uani H 1.0
HC5Bz3 0.9356 0.3675 0.5246 0.313 Uani H 1.0
HC6Bz3 0.8043 0.2711 0.5321 0.271 Uani H 1.0

loop_
_atom_site_aniso_label
_atom_site_aniso_U_11
_atom_site_aniso_U_22
_atom_site_aniso_U_33
_atom_site_aniso_U_12
_atom_site_aniso_U_13
_atom_site_aniso_U_23
_atom_site_aniso_type_symbol
Br1A 0.092(1) 0.075(1) 0.043(1) -0.005(1) -0.007(1) -0.0094(9) Br
Br2A 0.090(1) 0.055(1) 0.057(1) -0.0220(9) -0.003(1) -0.0008(9) Br
Br3A 0.130(2) 0.068(1) 0.053(1) 0.004(1) -0.015(1) -0.0162(9) Br
Br4A 0.070(1) 0.048(1) 0.071(1) -0.0012(9) -0.026(1) 0.0024(9) Br
N1A 0.042(2) 0.036(2) 0.047(3) 0.000(1) 0.002(2) -0.011(2) N
N2A 0.050(3) 0.034(2) 0.049(3) 0.001(2) -0.014(2) -0.010(2) N
C1A 0.035(3) 0.038(2) 0.067(4) -0.001(1) 0.000(2) -0.012(2) C
C2A 0.035(3) 0.034(2) 0.052(3) 0.001(1) -0.002(2) -0.010(2) C
C3A 0.040(3) 0.032(2) 0.050(3) 0.002(2) -0.011(2) -0.008(2) C
C4A 0.050(3) 0.034(2) 0.059(4) 0.002(2) -0.022(4) -0.009(2) C
C5A 0.039(2) 0.035(2) 0.067(4) 0.001(2) -0.015(3) -0.011(2) C
C6A 0.040(2) 0.033(2) 0.052(3) -0.001(1) -0.010(2) -0.008(2) C
C7A 0.039(2) 0.033(2) 0.049(3) -0.003(2) -0.003(2) -0.006(2) C
C8A 0.043(3) 0.038(2) 0.056(3) -0.006(2) 0.007(3) -0.008(2) C
C9A 0.043(2) 0.034(2) 0.045(3) 0.002(1) -0.004(2) -0.011(2) C
C10A 0.059(3) 0.037(2) 0.048(3) 0.002(2) -0.008(2) -0.014(2) C
C11A 0.062(4) 0.035(2) 0.057(4) 0.002(2) -0.017(3) -0.014(2) C
C12A 0.053(3) 0.032(2) 0.062(5) -0.001(2) -0.016(3) -0.010(2) C
C13A 0.048(3) 0.031(2) 0.053(3) -0.002(1) -0.011(2) -0.007(2) C
C14A 0.041(2) 0.031(2) 0.047(3) 0.001(1) -0.008(2) -0.007(2) C
C15A 0.045(3) 0.031(2) 0.046(3) 0.001(2) -0.011(2) -0.006(2) C
C16A 0.050(2) 0.033(2) 0.049(3) 0.001(1) -0.010(2) -0.011(2) C
C17A 0.066(4) 0.038(2) 0.053(3) 0.003(2) -0.009(3) -0.017(2) C
C18A 0.067(5) 0.040(2) 0.065(5) 0.005(2) -0.007(4) -0.022(3) C
C19A 0.056(4) 0.036(2) 0.071(6) 0.007(2) -0.013(4) -0.018(3) C
C20A 0.051(4) 0.032(2) 0.061(4) 0.003(2) -0.015(3) -0.010(2) C
C21A 0.045(2) 0.031(2) 0.050(3) 0.001(1) -0.010(2) -0.008(2) C
C22A 0.045(3) 0.032(2) 0.047(3) -0.003(2) -0.006(2) -0.005(2) C
Br1B 0.102(2) 0.064(1) 0.041(1) -0.004(1) -0.004(1) -0.0142(9) Br
Br2B 0.070(1) 0.042(1) 0.071(1) -0.0009(9) -0.028(1) 0.0023(9) Br
Br3B 0.087(1) 0.060(1) 0.036(1) -0.0091(9) -0.0106(9) -0.0071(8) Br
Br4B 0.077(1) 0.047(1) 0.050(1) -0.0105(9) -0.0025(9) 0.0035(8) Br
N1B 0.048(3) 0.040(2) 0.041(3) -0.003(2) -0.008(2) -0.011(2) N
N2B 0.039(2) 0.037(2) 0.039(3) 0.002(2) -0.002(2) -0.009(2) N
C1B 0.042(2) 0.043(3) 0.047(4) -0.001(2) -0.010(2) -0.011(2) C
C2B 0.043(2) 0.038(2) 0.040(3) -0.003(2) -0.006(2) -0.008(2) C
C3B 0.044(2) 0.035(2) 0.039(3) -0.006(2) -0.002(2) -0.005(2) C
C4B 0.043(2) 0.041(2) 0.041(3) -0.008(2) 0.002(3) -0.007(2) C
C5B 0.038(3) 0.043(3) 0.046(4) -0.002(1) -0.003(2) -0.011(2) C
C6B 0.039(3) 0.037(2) 0.040(3) 0.002(1) -0.006(2) -0.008(2) C
C7B 0.045(3) 0.035(2) 0.040(3) 0.004(2) -0.012(2) -0.004(2) C
C8B 0.049(3) 0.042(3) 0.043(3) 0.003(2) -0.016(3) -0.007(2) C
C9B 0.050(3) 0.038(2) 0.044(3) -0.003(2) -0.007(2) -0.013(2) C
C10B 0.057(4) 0.046(3) 0.052(3) -0.002(3) -0.007(3) -0.022(3) C
C11B 0.061(5) 0.046(3) 0.065(4) 0.001(3) -0.008(4) -0.028(3) C
C12B 0.063(5) 0.036(2) 0.072(5) 0.003(2) -0.012(4) -0.021(3) C
C13B 0.060(4) 0.030(2) 0.060(4) 0.000(1) -0.011(3) -0.010(2) C
C14B 0.052(2) 0.031(2) 0.047(3) -0.003(2) -0.007(2) -0.008(2) C
C15B 0.050(2) 0.031(2) 0.041(3) -0.007(2) -0.004(2) -0.002(2) C
C16B 0.042(2) 0.032(2) 0.041(3) 0.004(2) -0.006(2) -0.008(2) C
C17B 0.045(2) 0.036(2) 0.045(3) 0.004(2) -0.004(2) -0.013(2) C
C18B 0.052(3) 0.033(2) 0.054(3) 0.004(2) -0.008(2) -0.014(2) C
C19B 0.060(3) 0.028(2) 0.058(3) 0.002(1) -0.013(3) -0.006(2) C
C20B 0.060(4) 0.028(2) 0.051(3) 0.002(2) -0.014(3) 0.000(2) C
C21B 0.049(3) 0.029(2) 0.043(3) 0.004(2) -0.012(2) -0.002(2) C
C22B 0.052(3) 0.033(2) 0.040(3) 0.004(2) -0.015(3) 0.000(2) C
Br1C 0.113(2) 0.068(1) 0.045(1) 0.002(1) -0.014(1) -0.0084(9) Br
Br2C 0.089(2) 0.052(1) 0.056(1) 0.0088(9) -0.015(1) 0.0020(9) Br
Br3C 0.102(2) 0.072(1) 0.047(1) -0.008(1) -0.008(1) -0.0085(9) Br
Br4C 0.075(1) 0.051(1) 0.067(1) -0.0091(9) -0.011(1) 0.0117(9) Br
N1C 0.048(2) 0.035(2) 0.058(3) 0.000(2) -0.015(2) -0.011(2) N
N2C 0.041(3) 0.032(2) 0.050(3) 0.002(1) -0.001(3) -0.006(2) N
C1C 0.038(2) 0.038(2) 0.075(5) 0.001(2) -0.015(3) -0.012(2) C
C2C 0.040(2) 0.034(2) 0.062(3) -0.001(2) -0.011(2) -0.009(2) C
C3C 0.043(2) 0.031(2) 0.058(3) -0.003(2) -0.002(2) -0.005(2) C
C4C 0.046(3) 0.035(2) 0.064(3) -0.005(2) 0.006(3) -0.007(2) C
C5C 0.036(3) 0.037(2) 0.072(4) -0.001(2) -0.002(2) -0.010(2) C
C6C 0.035(3) 0.032(2) 0.056(3) 0.002(1) -0.005(2) -0.007(2) C
C7C 0.037(3) 0.032(2) 0.053(3) 0.005(2) -0.013(3) -0.005(2) C
C8C 0.045(3) 0.037(2) 0.064(4) 0.006(2) -0.023(4) -0.009(2) C
C9C 0.049(3) 0.032(2) 0.056(3) 0.000(1) -0.010(2) -0.010(2) C
C10C 0.062(4) 0.035(2) 0.058(3) 0.001(2) -0.009(3) -0.014(3) C
C11C 0.065(5) 0.035(2) 0.066(5) 0.003(2) -0.004(4) -0.016(3) C
C12C 0.061(5) 0.031(2) 0.071(6) 0.006(2) -0.007(4) -0.011(2) C
C13C 0.057(4) 0.028(2) 0.064(4) 0.004(1) -0.008(4) -0.006(2) C
C14C 0.049(3) 0.029(2) 0.056(3) 0.001(1) -0.007(2) -0.005(2) C
C15C 0.051(3) 0.029(2) 0.055(3) -0.002(2) -0.003(2) -0.003(2) C
C16C 0.041(2) 0.030(2) 0.046(3) 0.003(1) -0.005(2) -0.006(2) C
C17C 0.054(3) 0.034(2) 0.048(3) 0.002(2) -0.007(2) -0.009(2) C
C18C 0.057(4) 0.035(2) 0.056(3) 0.001(2) -0.012(2) -0.012(2) C
C19C 0.050(3) 0.031(2) 0.060(3) -0.001(2) -0.009(2) -0.009(2) C
C20C 0.045(2) 0.028(2) 0.052(3) 0.001(1) -0.007(2) -0.004(2) C
C21C 0.039(2) 0.028(2) 0.047(3) 0.004(1) -0.008(2) -0.004(2) C
C22C 0.042(3) 0.029(2) 0.047(3) 0.005(2) -0.012(2) -0.002(2) C
C1Bz1 0.110(9) 0.134(9) 0.107(9) 0.031(9) -0.003(9) -0.004(9) C
C2Bz1 0.148(9) 0.123(9) 0.103(9) 0.009(9) -0.015(9) -0.011(9) C
C3Bz1 0.105(9) 0.142(9) 0.109(9) 0.002(9) -0.019(9) 0.000(9) C
C4Bz1 0.110(9) 0.134(9) 0.107(9) 0.031(9) -0.003(9) -0.004(9) C
C5Bz1 0.148(9) 0.123(9) 0.103(9) 0.009(9) -0.015(9) -0.011(9) C
C6Bz1 0.105(9) 0.142(9) 0.109(9) 0.002(9) -0.019(9) 0.000(9) C
C1Bz2 0.172(9) 0.194(9) 0.112(9) -0.111(9) 0.031(9) -0.084(9) C
C2Bz2 0.190(9) 0.123(9) 0.095(8) -0.043(9) 0.027(9) -0.025(8) C
C3Bz2 0.146(9) 0.250(9) 0.095(9) -0.078(9) 0.007(7) -0.077(9) C
C4Bz2 0.259(9) 0.184(9) 0.160(9) -0.153(9) 0.097(9) -0.109(9) C
C5Bz2 0.292(9) 0.127(9) 0.130(9) -0.020(9) 0.087(9) -0.011(9) C
C6Bz2 0.162(9) 0.264(9) 0.082(9) -0.012(9) 0.002(9) -0.038(9) C
C1Bz3 0.207(9) 0.138(9) 0.079(8) -0.095(9) 0.021(9) -0.030(9) C
C2Bz3 0.132(9) 0.150(9) 0.088(6) -0.040(8) 0.017(7) -0.049(7) C
C3Bz3 0.207(9) 0.122(9) 0.080(8) -0.076(9) 0.013(9) -0.028(8) C
C4Bz3 0.159(9) 0.282(9) 0.096(9) -0.122(9) 0.045(9) -0.084(9) C
C5Bz3 0.155(9) 0.311(9) 0.131(9) 0.021(9) -0.015(9) -0.133(9) C
C6Bz3 0.279(9) 0.139(9) 0.106(9) 0.012(9) -0.042(9) -0.058(9) C
OW1 0.143(9) 0.144(9) 0.174(9) 0.017(9) -0.051(9) -0.074(9) O

loop_
_geom_angle_atom_site_label_1
_geom_angle_atom_site_label_2
_geom_angle_atom_site_label_3
_geom_angle
_geom_angle_site_symmetry_1
_geom_angle_site_symmetry_2
_geom_angle_site_symmetry_3
_geom_angle_publ_flag
C2A N1A C9A 116.0(11) 1_555 1_555 1_555 no
C6A N2A C16A 117.2(11) 1_555 1_555 1_555 no
C2A C1A C5A 102.0(11) 1_555 1_555 1_555 no
C2A C1A C8A 112.6(11) 1_555 1_555 1_555 no
C5A C1A C8A 106.3(10) 1_555 1_555 1_555 no
N1A C2A C1A 121.7(12) 1_555 1_555 1_555 no
N1A C2A C3A 125.7(12) 1_555 1_555 1_555 no
C1A C2A C3A 112.6(12) 1_555 1_555 1_555 no
C2A C3A C4A 110.7(11) 1_555 1_555 1_555 no
C2A C3A C15A 118.0(13) 1_555 1_555 1_555 no
C4A C3A C15A 131.3(13) 1_555 1_555 1_555 no
C3A C4A C5A 103.0(11) 1_555 1_555 1_555 no
C1A C5A C4A 107.2(10) 1_555 1_555 1_555 no
C1A C5A C6A 103.7(11) 1_555 1_555 1_555 no
C4A C5A C6A 112.9(11) 1_555 1_555 1_555 no
N2A C6A C5A 124.8(12) 1_555 1_555 1_555 no
N2A C6A C7A 123.8(12) 1_555 1_555 1_555 no
C5A C6A C7A 111.4(12) 1_555 1_555 1_555 no
C6A C7A C8A 110.7(11) 1_555 1_555 1_555 no
C6A C7A C22A 120.9(13) 1_555 1_555 1_555 no
C8A C7A C22A 128.5(13) 1_555 1_555 1_555 no
C1A C8A C7A 104.1(11) 1_555 1_555 1_555 no
N1A C9A C10A 118.9(12) 1_555 1_555 1_555 no
N1A C9A C14A 123.4(12) 1_555 1_555 1_555 no
C10A C9A C14A 117.7(12) 1_555 1_555 1_555 no
Br1A C10A C9A 118.2(10) 1_555 1_555 1_555 no
Br1A C10A C11A 120.8(11) 1_555 1_555 1_555 no
C9A C10A C11A 121.0(13) 1_555 1_555 1_555 no
C10A C11A C12A 121.1(13) 1_555 1_555 1_555 no
C11A C12A C13A 118.3(12) 1_555 1_555 1_555 no
Br2A C13A C12A 116.4(10) 1_555 1_555 1_555 no
Br2A C13A C14A 120.2(10) 1_555 1_555 1_555 no
C12A C13A C14A 123.4(13) 1_555 1_555 1_555 no
C9A C14A C13A 118.4(13) 1_555 1_555 1_555 no
C9A C14A C15A 116.4(12) 1_555 1_555 1_555 no
C13A C14A C15A 125.2(13) 1_555 1_555 1_555 no
C3A C15A C14A 120.5(12) 1_555 1_555 1_555 no
N2A C16A C17A 119.3(13) 1_555 1_555 1_555 no
N2A C16A C21A 121.5(12) 1_555 1_555 1_555 no
C17A C16A C21A 119.2(12) 1_555 1_555 1_555 no
Br3A C17A C16A 119.7(10) 1_555 1_555 1_555 no
Br3A C17A C18A 119.1(11) 1_555 1_555 1_555 no
C16A C17A C18A 121.3(14) 1_555 1_555 1_555 no
C17A C18A C19A 121.2(14) 1_555 1_555 1_555 no
C18A C19A C20A 118.9(12) 1_555 1_555 1_555 no
Br4A C20A C19A 117.7(10) 1_555 1_555 1_555 no
Br4A C20A C21A 120.6(10) 1_555 1_555 1_555 no
C19A C20A C21A 121.6(13) 1_555 1_555 1_555 no
C16A C21A C20A 117.9(12) 1_555 1_555 1_555 no
C16A C21A C22A 119.5(12) 1_555 1_555 1_555 no
C20A C21A C22A 122.6(13) 1_555 1_555 1_555 no
C7A C22A C21A 117.1(12) 1_555 1_555 1_555 no
C2B N1B C9B 116.8(11) 1_555 1_555 1_555 no
C6B N2B C16B 116.2(11) 1_555 1_555 1_555 no
C2B C1B C5B 103.2(10) 1_555 1_555 1_555 no
C2B C1B C8B 113.4(11) 1_555 1_555 1_555 no
C5B C1B C8B 105.3(10) 1_555 1_555 1_555 no
N1B C2B C1B 123.6(12) 1_555 1_555 1_555 no
N1B C2B C3B 124.9(12) 1_555 1_555 1_555 no
C1B C2B C3B 111.6(12) 1_555 1_555 1_555 no
C2B C3B C4B 110.9(11) 1_555 1_555 1_555 no
C2B C3B C15B 120.5(12) 1_555 1_555 1_555 no
C4B C3B C15B 128.6(12) 1_555 1_555 1_555 no
C3B C4B C5B 104.1(10) 1_555 1_555 1_555 no
C1B C5B C4B 105.9(10) 1_555 1_555 1_555 no
C1B C5B C6B 103.9(11) 1_555 1_555 1_555 no
C4B C5B C6B 114.7(11) 1_555 1_555 1_555 no
N2B C6B C5B 123.5(12) 1_555 1_555 1_555 no
N2B C6B C7B 123.8(12) 1_555 1_555 1_555 no
C5B C6B C7B 112.8(12) 1_555 1_555 1_555 no
C6B C7B C8B 109.1(12) 1_555 1_555 1_555 no
C6B C7B C22B 120.9(12) 1_555 1_555 1_555 no
C8B C7B C22B 129.9(13) 1_555 1_555 1_555 no
C1B C8B C7B 105.3(11) 1_555 1_555 1_555 no
N1B C9B C10B 120.5(13) 1_555 1_555 1_555 no
N1B C9B C14B 122.2(12) 1_555 1_555 1_555 no
C10B C9B C14B 117.2(12) 1_555 1_555 1_555 no
Br1B C10B C9B 117.3(10) 1_555 1_555 1_555 no
Br1B C10B C11B 120.5(11) 1_555 1_555 1_555 no
C9B C10B C11B 122.2(14) 1_555 1_555 1_555 no
C10B C11B C12B 120.1(14) 1_555 1_555 1_555 no
C11B C12B C13B 120.2(13) 1_555 1_555 1_555 no
Br2B C13B C12B 118.5(11) 1_555 1_555 1_555 no
Br2B C13B C14B 119.2(10) 1_555 1_555 1_555 no
C12B C13B C14B 122.2(13) 1_555 1_555 1_555 no
C9B C14B C13B 118.0(12) 1_555 1_555 1_555 no
C9B C14B C15B 119.1(12) 1_555 1_555 1_555 no
C13B C14B C15B 122.9(13) 1_555 1_555 1_555 no
C3B C15B C14B 116.5(12) 1_555 1_555 1_555 no
N2B C16B C17B 119.0(12) 1_555 1_555 1_555 no
N2B C16B C21B 123.4(12) 1_555 1_555 1_555 no
C17B C16B C21B 117.6(12) 1_555 1_555 1_555 no
Br3B C17B C16B 116.8(9) 1_555 1_555 1_555 no
Br3B C17B C18B 121.6(11) 1_555 1_555 1_555 no
C16B C17B C18B 121.6(13) 1_555 1_555 1_555 no
C17B C18B C19B 121.4(13) 1_555 1_555 1_555 no
C18B C19B C20B 118.5(12) 1_555 1_555 1_555 no
Br4B C20B C19B 117.4(10) 1_555 1_555 1_555 no
Br4B C20B C21B 119.4(10) 1_555 1_555 1_555 no
C19B C20B C21B 123.1(13) 1_555 1_555 1_555 no
C16B C21B C20B 117.7(13) 1_555 1_555 1_555 no
C16B C21B C22B 117.8(12) 1_555 1_555 1_555 no
C20B C21B C22B 124.4(13) 1_555 1_555 1_555 no
C7B C22B C21B 117.7(12) 1_555 1_555 1_555 no
C2C N1C C9C 115.9(12) 1_555 1_555 1_555 no
C6C N2C C16C 116.9(11) 1_555 1_555 1_555 no
C2C C1C C5C 103.6(11) 1_555 1_555 1_555 no
C2C C1C C8C 113.0(11) 1_555 1_555 1_555 no
C5C C1C C8C 106.4(10) 1_555 1_555 1_555 no
N1C C2C C1C 123.0(13) 1_555 1_555 1_555 no
N1C C2C C3C 127.7(12) 1_555 1_555 1_555 no
C1C C2C C3C 109.2(12) 1_555 1_555 1_555 no
C2C C3C C4C 112.3(12) 1_555 1_555 1_555 no
C2C C3C C15C 116.5(13) 1_555 1_555 1_555 no
C4C C3C C15C 131.1(13) 1_555 1_555 1_555 no
C3C C4C C5C 103.7(12) 1_555 1_555 1_555 no
C1C C5C C4C 106.3(10) 1_555 1_555 1_555 no
C1C C5C C6C 103.4(11) 1_555 1_555 1_555 no
C4C C5C C6C 114.7(11) 1_555 1_555 1_555 no
N2C C6C C5C 123.3(12) 1_555 1_555 1_555 no
N2C C6C C7C 124.6(12) 1_555 1_555 1_555 no
C5C C6C C7C 112.0(12) 1_555 1_555 1_555 no
C6C C7C C8C 110.4(12) 1_555 1_555 1_555 no
C6C C7C C22C 118.7(12) 1_555 1_555 1_555 no
C8C C7C C22C 130.9(13) 1_555 1_555 1_555 no
C1C C8C C7C 103.3(11) 1_555 1_555 1_555 no
N1C C9C C10C 120.3(13) 1_555 1_555 1_555 no
N1C C9C C14C 122.8(13) 1_555 1_555 1_555 no
C10C C9C C14C 116.9(12) 1_555 1_555 1_555 no
Br1C C10C C9C 117.3(10) 1_555 1_555 1_555 no
Br1C C10C C11C 119.9(11) 1_555 1_555 1_555 no
C9C C10C C11C 122.7(13) 1_555 1_555 1_555 no
C10C C11C C12C 121.2(14) 1_555 1_555 1_555 no
C11C C12C C13C 117.6(13) 1_555 1_555 1_555 no
Br2C C13C C12C 117.1(10) 1_555 1_555 1_555 no
Br2C C13C C14C 119.0(11) 1_555 1_555 1_555 no
C12C C13C C14C 123.7(14) 1_555 1_555 1_555 no
C9C C14C C13C 117.8(13) 1_555 1_555 1_555 no
C9C C14C C15C 117.4(12) 1_555 1_555 1_555 no
C13C C14C C15C 124.8(13) 1_555 1_555 1_555 no
C3C C15C C14C 119.7(13) 1_555 1_555 1_555 no
N2C C16C C17C 119.8(12) 1_555 1_555 1_555 no
N2C C16C C21C 123.1(12) 1_555 1_555 1_555 no
C17C C16C C21C 117.1(12) 1_555 1_555 1_555 no
Br3C C17C C16C 118.6(10) 1_555 1_555 1_555 no
Br3C C17C C18C 118.7(11) 1_555 1_555 1_555 no
C16C C17C C18C 122.7(13) 1_555 1_555 1_555 no
C17C C18C C19C 120.2(13) 1_555 1_555 1_555 no
C18C C19C C20C 118.9(12) 1_555 1_555 1_555 no
Br4C C20C C19C 117.6(10) 1_555 1_555 1_555 no
Br4C C20C C21C 119.2(10) 1_555 1_555 1_555 no
C19C C20C C21C 123.3(13) 1_555 1_555 1_555 no
C16C C21C C20C 117.7(13) 1_555 1_555 1_555 no
C16C C21C C22C 117.4(12) 1_555 1_555 1_555 no
C20C C21C C22C 124.9(12) 1_555 1_555 1_555 no
C7C C22C C21C 119.2(12) 1_555 1_555 1_555 no
C2Bz1 C1Bz1 C6Bz1 120.0 1_555 1_555 1_555 no

loop_
_geom_bond_atom_site_label_1
_geom_bond_atom_site_label_2
_geom_bond_distance
_geom_bond_site_symmetry_1
_geom_bond_site_symmetry_2
_geom_bond_publ_flag
Br1A C10A 1.883(13) 1_555 1_555 no
Br2A C13A 1.892(13) 1_555 1_555 no
Br3A C17A 1.885(14) 1_555 1_555 no
Br4A C20A 1.898(13) 1_555 1_555 no
N1A C2A 1.313(15) 1_555 1_555 no
N1A C9A 1.361(14) 1_555 1_555 no
N2A C6A 1.306(14) 1_555 1_555 no
N2A C16A 1.389(14) 1_555 1_555 no
C1A C2A 1.520(16) 1_555 1_555 no
C1A C5A 1.559(18) 1_555 1_555 no
C1A C8A 1.563(17) 1_555 1_555 no
C2A C3A 1.407(16) 1_555 1_555 no
C3A C4A 1.514(16) 1_555 1_555 no
C3A C15A 1.340(15) 1_555 1_555 no
C4A C5A 1.579(17) 1_555 1_555 no
C5A C6A 1.525(16) 1_555 1_555 no
C6A C7A 1.402(16) 1_555 1_555 no
C7A C8A 1.529(16) 1_555 1_555 no
C7A C22A 1.360(15) 1_555 1_555 no
C9A C10A 1.431(16) 1_555 1_555 no
C9A C14A 1.425(16) 1_555 1_555 no
C10A C11A 1.355(16) 1_555 1_555 no
C11A C12A 1.417(17) 1_555 1_555 no
C12A C13A 1.347(16) 1_555 1_555 no
C13A C14A 1.398(15) 1_555 1_555 no
C14A C15A 1.416(16) 1_555 1_555 no
C16A C17A 1.403(17) 1_555 1_555 no
C16A C21A 1.407(16) 1_555 1_555 no
C17A C18A 1.330(16) 1_555 1_555 no
C18A C19A 1.395(18) 1_555 1_555 no
C19A C20A 1.372(17) 1_555 1_555 no
C20A C21A 1.401(15) 1_555 1_555 no
C21A C22A 1.409(16) 1_555 1_555 no
Br1B C10B 1.885(14) 1_555 1_555 no
Br2B C13B 1.903(14) 1_555 1_555 no
Br3B C17B 1.886(13) 1_555 1_555 no
Br4B C20B 1.897(13) 1_555 1_555 no
N1B C2B 1.319(14) 1_555 1_555 no
N1B C9B 1.356(14) 1_555 1_555 no
N2B C6B 1.330(14) 1_555 1_555 no
N2B C16B 1.345(14) 1_555 1_555 no
C1B C2B 1.499(16) 1_555 1_555 no
C1B C5B 1.563(17) 1_555 1_555 no
C1B C8B 1.555(16) 1_555 1_555 no
C2B C3B 1.404(16) 1_555 1_555 no
C3B C4B 1.496(16) 1_555 1_555 no
C3B C15B 1.357(15) 1_555 1_555 no
C4B C5B 1.555(16) 1_555 1_555 no
C5B C6B 1.498(16) 1_555 1_555 no
C6B C7B 1.401(16) 1_555 1_555 no
C7B C8B 1.518(16) 1_555 1_555 no
C7B C22B 1.334(15) 1_555 1_555 no
C9B C10B 1.424(17) 1_555 1_555 no
C9B C14B 1.428(17) 1_555 1_555 no
C10B C11B 1.347(16) 1_555 1_555 no
C11B C12B 1.400(18) 1_555 1_555 no
C12B C13B 1.336(17) 1_555 1_555 no
C13B C14B 1.425(15) 1_555 1_555 no
C14B C15B 1.432(16) 1_555 1_555 no
C16B C17B 1.451(16) 1_555 1_555 no
C16B C21B 1.422(16) 1_555 1_555 no
C17B C18B 1.353(15) 1_555 1_555 no
C18B C19B 1.398(17) 1_555 1_555 no
C19B C20B 1.371(17) 1_555 1_555 no
C20B C21B 1.432(15) 1_555 1_555 no
C21B C22B 1.419(16) 1_555 1_555 no
Br1C C10C 1.881(14) 1_555 1_555 no
Br2C C13C 1.904(14) 1_555 1_555 no
Br3C C17C 1.888(13) 1_555 1_555 no
Br4C C20C 1.909(13) 1_555 1_555 no
N1C C2C 1.308(15) 1_555 1_555 no
N1C C9C 1.359(14) 1_555 1_555 no
N2C C6C 1.316(15) 1_555 1_555 no
N2C C16C 1.351(14) 1_555 1_555 no
C1C C2C 1.522(16) 1_555 1_555 no
C1C C5C 1.552(18) 1_555 1_555 no
C1C C8C 1.582(17) 1_555 1_555 no
C2C C3C 1.405(17) 1_555 1_555 no
C3C C4C 1.489(17) 1_555 1_555 no
C3C C15C 1.371(15) 1_555 1_555 no
C4C C5C 1.538(16) 1_555 1_555 no
C5C C6C 1.497(16) 1_555 1_555 no
C6C C7C 1.427(17) 1_555 1_555 no
C7C C8C 1.496(16) 1_555 1_555 no
C7C C22C 1.355(15) 1_555 1_555 no
C9C C10C 1.435(17) 1_555 1_555 no
C9C C14C 1.431(17) 1_555 1_555 no
C10C C11C 1.337(16) 1_555 1_555 no
C11C C12C 1.418(18) 1_555 1_555 no
C12C C13C 1.365(18) 1_555 1_555 no
C13C C14C 1.415(16) 1_555 1_555 no
C14C C15C 1.425(17) 1_555 1_555 no
C16C C17C 1.406(16) 1_555 1_555 no
C16C C21C 1.437(16) 1_555 1_555 no
C17C C18C 1.355(16) 1_555 1_555 no
C18C C19C 1.406(17) 1_555 1_555 no
C19C C20C 1.339(16) 1_555 1_555 no
C20C C21C 1.413(15) 1_555 1_555 no
C21C C22C 1.414(16) 1_555 1_555 no
C1Bz1 C2Bz1 1.334(5) 1_555 1_555 no
